data_7004456
loop_
_publ_author_name
'Salomon, Marcel Ahijado'
'Braun, Thomas'
'Krossing, Ingo'

_publ_section_title
;
 Iridium derivatives of fluorinated aromatics by C--H activation:
 isolation of classical and non-classical hydrides
;
_journal_issue 38
_journal_name_full 'Dalton Transactions'
_journal_page_first 5197
_journal_page_last 5206
_journal_paper_doi 10.1039/B807077F
_journal_year 2008
_chemical_formula_moiety 'C24 H42 F4 Ir N O P2'
_chemical_formula_sum 'C24 H42 F4 Ir N O P2'
_chemical_formula_weight 690.73
_chemical_name_systematic ?
_space_group_IT_number 19
_symmetry_cell_setting orthorhombic
_symmetry_space_group_name_Hall 'P 2ac 2ab'
_symmetry_space_group_name_H-M 'P 21 21 21'
_atom_sites_solution_hydrogens geom
_atom_sites_solution_primary direct
_atom_sites_solution_secondary difmap
_audit_creation_method SHELXL-97
_cell_angle_alpha 90.00
_cell_angle_beta 90.00
_cell_angle_gamma 90.00
_cell_formula_units_Z 4
_cell_length_a 12.4740(3)
_cell_length_b 13.0700(2)
_cell_length_c 17.2910(4)
_cell_measurement_reflns_used 3619
_cell_measurement_temperature 100(2)
_cell_measurement_theta_max 27.48
_cell_measurement_theta_min 2.91
_cell_volume 2819.04(10)
_computing_cell_refinement 'HKL Scalepack(Otwinowski & Minor 1997)'
_computing_data_collection KappaCCCD
_computing_data_reduction 'Denzo and Scalpack (Otwinowski & Minor 1997)'
_computing_molecular_graphics 'SHELXTL-PLUS (1990)'
_computing_publication_material 'SHELXL-97 (Sheldrick, 1997)'
_computing_structure_refinement 'SHELXL-97 (Sheldrick, 1997)'
_computing_structure_solution 'SHELXS-97 (Sheldrick, 1990)'
_diffrn_ambient_temperature 100(2)
_diffrn_measured_fraction_theta_full 0.997
_diffrn_measured_fraction_theta_max 0.997
_diffrn_measurement_device_type 'Kappa CCD'
_diffrn_measurement_method CCD
_diffrn_radiation_monochromator graphite
_diffrn_radiation_source 'fine-focus sealed tube'
_diffrn_radiation_type MoK\a
_diffrn_radiation_wavelength 0.71073
_diffrn_reflns_av_R_equivalents 0.083
_diffrn_reflns_av_sigmaI/netI 0.0450
_diffrn_reflns_limit_h_max 16
_diffrn_reflns_limit_h_min -16
_diffrn_reflns_limit_k_max 16
_diffrn_reflns_limit_k_min -16
_diffrn_reflns_limit_l_max 22
_diffrn_reflns_limit_l_min -22
_diffrn_reflns_number 33849
_diffrn_reflns_theta_full 27.49
_diffrn_reflns_theta_max 27.49
_diffrn_reflns_theta_min 3.26
_exptl_absorpt_coefficient_mu 4.892
_exptl_absorpt_correction_T_max 0.7578
_exptl_absorpt_correction_T_min 0.5082
_exptl_absorpt_correction_type multi-scan
_exptl_absorpt_process_details 'Denzo and Scalpack (Otwinowski & Minor 1997)'
_exptl_crystal_colour Colourless
_exptl_crystal_density_diffrn 1.627
_exptl_crystal_density_method 'not measured'
_exptl_crystal_description block
_exptl_crystal_F_000 1376
_exptl_crystal_size_max 0.16
_exptl_crystal_size_mid 0.06
_exptl_crystal_size_min 0.06
_refine_diff_density_max 2.105
_refine_diff_density_min -0.785
_refine_diff_density_rms 0.115
_refine_ls_abs_structure_details 'Flack H D (1983), Acta Cryst. A39, 876-881'
_refine_ls_abs_structure_Flack -0.016(7)
_refine_ls_extinction_method none
_refine_ls_goodness_of_fit_ref 1.035
_refine_ls_hydrogen_treatment constr
_refine_ls_matrix_type full
_refine_ls_number_parameters 310
_refine_ls_number_reflns 6464
_refine_ls_number_restraints 0
_refine_ls_restrained_S_all 1.035
_refine_ls_R_factor_all 0.0404
_refine_ls_R_factor_gt 0.0318
_refine_ls_shift/su_max 0.003
_refine_ls_shift/su_mean 0.000
_refine_ls_structure_factor_coef Fsqd
_refine_ls_weighting_details 'calc w=1/[\s^2^(Fo^2^)+(0.0199P)^2^+5.6561P] where P=(Fo^2^+2Fc^2^)/3'
_refine_ls_weighting_scheme calc
_refine_ls_wR_factor_gt 0.0591
_refine_ls_wR_factor_ref 0.0618
_reflns_number_gt 5858
_reflns_number_total 6464
_reflns_threshold_expression >2sigma(I)
_cod_data_source_file B807077F.txt
_cod_data_source_block complex7
_cod_depositor_comments
;
The following automatic conversions were performed:
'_symmetry_cell_setting' value 'Orthorhombic' changed to 'orthorhombic'
according to '/home/saulius/struct/CIF-dictionaries/cif_core.dic'
dictionary named 'cif_core.dic' version 2.4.1 from 2010-06-29.

Automatic conversion script
Id: cif_fix_enum 1527 2010-12-29 10:47:43Z saulius 
;
_cod_database_code 7004456

loop_
_symmetry_equiv_pos_as_xyz
'x, y, z'
'-x+1/2, -y, z+1/2'
'x+1/2, -y+1/2, -z'
'-x, y+1/2, -z+1/2'

loop_
_atom_site_label
_atom_site_type_symbol
_atom_site_fract_x
_atom_site_fract_y
_atom_site_fract_z
_atom_site_U_iso_or_equiv
_atom_site_adp_type
_atom_site_occupancy
_atom_site_symmetry_multiplicity
_atom_site_calc_flag
_atom_site_refinement_flags
_atom_site_disorder_assembly
_atom_site_disorder_group
Ir1 Ir 0.562410(15) 0.975776(15) 0.573625(11) 0.01955(5) Uani 1 1 d . . .
P1 P 0.38551(10) 0.99302(10) 0.61642(8) 0.0231(3) Uani 1 1 d . . .
P2 P 0.74950(9) 0.98505(10) 0.56222(7) 0.0192(3) Uani 1 1 d . . .
F1 F 0.5041(3) 0.8619(2) 0.40438(19) 0.0352(8) Uani 1 1 d . . .
F2 F 0.4643(3) 0.9358(3) 0.2652(2) 0.0418(9) Uani 1 1 d . . .
F3 F 0.5210(3) 1.2614(3) 0.3417(2) 0.0360(8) Uani 1 1 d . . .
F4 F 0.5476(3) 1.2080(2) 0.48725(18) 0.0311(7) Uani 1 1 d . . .
O1 O 0.5485(3) 0.7439(3) 0.5488(2) 0.0339(9) Uani 1 1 d . . .
N1 N 0.4939(4) 1.0989(4) 0.3031(3) 0.0295(11) Uani 1 1 d . . .
C1 C 0.3314(4) 0.8733(4) 0.6603(4) 0.0301(13) Uani 1 1 d . . .
H1 H 0.3236 0.8242 0.6163 0.036 Uiso 1 1 calc R . .
C2 C 0.4050(5) 0.8204(4) 0.7176(4) 0.0351(14) Uani 1 1 d . . .
H2A H 0.3966 0.8518 0.7687 0.053 Uiso 1 1 calc R . .
H2B H 0.4796 0.8277 0.7005 0.053 Uiso 1 1 calc R . .
H2C H 0.3865 0.7476 0.7206 0.053 Uiso 1 1 calc R . .
C3 C 0.2204(5) 0.8832(6) 0.6943(5) 0.056(2) Uani 1 1 d . . .
H3A H 0.1937 0.8153 0.7088 0.084 Uiso 1 1 calc R . .
H3B H 0.1723 0.9138 0.6560 0.084 Uiso 1 1 calc R . .
H3C H 0.2233 0.9269 0.7403 0.084 Uiso 1 1 calc R . .
C4 C 0.3633(4) 1.0958(4) 0.6877(3) 0.0277(13) Uani 1 1 d . . .
H4 H 0.2847 1.0968 0.6993 0.033 Uiso 1 1 calc R . .
C5 C 0.4210(5) 1.0785(5) 0.7644(3) 0.0350(14) Uani 1 1 d . . .
H5A H 0.4979 1.0696 0.7549 0.052 Uiso 1 1 calc R . .
H5B H 0.3923 1.0171 0.7894 0.052 Uiso 1 1 calc R . .
H5C H 0.4098 1.1378 0.7981 0.052 Uiso 1 1 calc R . .
C6 C 0.3917(5) 1.2015(4) 0.6539(4) 0.0336(14) Uani 1 1 d . . .
H6A H 0.3630 1.2552 0.6877 0.050 Uiso 1 1 calc R . .
H6B H 0.3603 1.2082 0.6022 0.050 Uiso 1 1 calc R . .
H6C H 0.4697 1.2084 0.6505 0.050 Uiso 1 1 calc R . .
C7 C 0.2898(4) 1.0266(5) 0.5358(3) 0.0304(11) Uani 1 1 d . . .
H7 H 0.3296 1.0747 0.5011 0.037 Uiso 1 1 calc R . .
C8 C 0.2664(5) 0.9305(5) 0.4866(4) 0.0419(16) Uani 1 1 d . . .
H8A H 0.2149 0.8868 0.5139 0.063 Uiso 1 1 calc R . .
H8B H 0.3331 0.8925 0.4782 0.063 Uiso 1 1 calc R . .
H8C H 0.2363 0.9511 0.4366 0.063 Uiso 1 1 calc R . .
C9 C 0.1856(4) 1.0811(5) 0.5571(4) 0.0392(16) Uani 1 1 d . . .
H9A H 0.1484 1.1022 0.5098 0.059 Uiso 1 1 calc R . .
H9B H 0.2018 1.1415 0.5885 0.059 Uiso 1 1 calc R . .
H9C H 0.1397 1.0344 0.5866 0.059 Uiso 1 1 calc R . .
C10 C 0.8216(4) 0.8688(4) 0.5971(3) 0.0228(12) Uani 1 1 d . . .
H10 H 0.8131 0.8166 0.5553 0.027 Uiso 1 1 calc R . .
C11 C 0.9437(5) 0.8847(4) 0.6062(3) 0.0254(11) Uani 1 1 d . . .
H11A H 0.9572 0.9364 0.6461 0.038 Uiso 1 1 calc R . .
H11B H 0.9740 0.9078 0.5569 0.038 Uiso 1 1 calc R . .
H11C H 0.9774 0.8200 0.6213 0.038 Uiso 1 1 calc R . .
C12 C 0.7768(5) 0.8193(5) 0.6701(4) 0.0345(14) Uani 1 1 d . . .
H12A H 0.8156 0.7556 0.6806 0.052 Uiso 1 1 calc R . .
H12B H 0.7005 0.8043 0.6627 0.052 Uiso 1 1 calc R . .
H12C H 0.7855 0.8662 0.7138 0.052 Uiso 1 1 calc R . .
C13 C 0.8103(4) 1.0956(4) 0.6133(3) 0.0229(11) Uani 1 1 d . . .
H13 H 0.8896 1.0916 0.6056 0.028 Uiso 1 1 calc R . .
C14 C 0.7722(4) 1.1985(4) 0.5797(4) 0.0330(13) Uani 1 1 d . . .
H14A H 0.6952 1.2067 0.5894 0.049 Uiso 1 1 calc R . .
H14B H 0.7855 1.1997 0.5238 0.049 Uiso 1 1 calc R . .
H14C H 0.8115 1.2545 0.6044 0.049 Uiso 1 1 calc R . .
C15 C 0.7892(4) 1.0917(5) 0.6995(3) 0.0296(13) Uani 1 1 d . . .
H15A H 0.8243 1.1499 0.7247 0.044 Uiso 1 1 calc R . .
H15B H 0.8178 1.0277 0.7207 0.044 Uiso 1 1 calc R . .
H15C H 0.7118 1.0949 0.7090 0.044 Uiso 1 1 calc R . .
C16 C 0.7946(4) 1.0009(4) 0.4601(3) 0.0262(13) Uani 1 1 d . . .
H16 H 0.7449 1.0525 0.4369 0.031 Uiso 1 1 calc R . .
C17 C 0.9090(4) 1.0430(4) 0.4454(3) 0.0341(14) Uani 1 1 d . . .
H17A H 0.9618 0.9891 0.4557 0.051 Uiso 1 1 calc R . .
H17B H 0.9224 1.1012 0.4799 0.051 Uiso 1 1 calc R . .
H17C H 0.9152 1.0653 0.3915 0.051 Uiso 1 1 calc R . .
C18 C 0.7777(5) 0.9028(5) 0.4131(3) 0.0359(14) Uani 1 1 d . . .
H18A H 0.7768 0.9194 0.3578 0.054 Uiso 1 1 calc R . .
H18B H 0.7093 0.8715 0.4276 0.054 Uiso 1 1 calc R . .
H18C H 0.8363 0.8548 0.4237 0.054 Uiso 1 1 calc R . .
C19 C 0.5530(5) 0.8313(4) 0.5539(3) 0.0250(11) Uani 1 1 d . . .
C20 C 0.5312(3) 1.0294(5) 0.4587(3) 0.0230(10) Uani 1 1 d . . .
C21 C 0.5082(4) 0.9657(5) 0.3954(3) 0.0266(11) Uani 1 1 d . . .
C22 C 0.4893(4) 1.0026(4) 0.3233(3) 0.0332(15) Uani 1 1 d . . .
C23 C 0.5159(4) 1.1606(4) 0.3603(3) 0.0255(12) Uani 1 1 d . . .
C24 C 0.5312(4) 1.1305(4) 0.4354(3) 0.0234(11) Uani 1 1 d . . .

loop_
_atom_site_aniso_label
_atom_site_aniso_U_11
_atom_site_aniso_U_22
_atom_site_aniso_U_33
_atom_site_aniso_U_23
_atom_site_aniso_U_13
_atom_site_aniso_U_12
Ir1 0.01770(7) 0.01825(9) 0.02271(9) 0.00155(9) -0.00086(9) -0.00092(8)
P1 0.0176(6) 0.0193(8) 0.0325(7) 0.0033(5) -0.0013(5) -0.0012(5)
P2 0.0183(5) 0.0179(6) 0.0214(7) 0.0007(6) 0.0001(5) 0.0001(5)
F1 0.048(2) 0.0223(17) 0.035(2) -0.0057(14) -0.0100(16) 0.0014(15)
F2 0.048(2) 0.044(2) 0.0334(19) -0.0120(16) -0.0119(15) 0.0035(16)
F3 0.0347(18) 0.0336(19) 0.040(2) 0.0113(16) -0.0003(15) 0.0022(14)
F4 0.044(2) 0.0186(15) 0.0306(17) 0.0018(13) -0.0032(16) 0.0007(15)
O1 0.038(2) 0.0199(19) 0.044(2) -0.0033(16) 0.0006(19) -0.0012(18)
N1 0.025(2) 0.035(3) 0.029(3) 0.005(2) 0.002(2) 0.002(2)
C1 0.023(3) 0.019(3) 0.049(4) 0.008(3) 0.003(3) -0.002(2)
C2 0.030(3) 0.027(3) 0.048(4) 0.010(3) 0.005(3) 0.003(2)
C3 0.027(3) 0.045(4) 0.095(6) 0.030(4) 0.021(4) 0.002(3)
C4 0.021(3) 0.025(3) 0.037(3) -0.002(2) 0.005(2) 0.002(2)
C5 0.038(4) 0.037(3) 0.029(3) -0.004(3) 0.009(3) 0.005(3)
C6 0.039(3) 0.023(3) 0.039(4) -0.004(3) 0.005(3) 0.000(3)
C7 0.022(2) 0.026(3) 0.043(3) 0.006(3) -0.007(2) -0.002(3)
C8 0.028(3) 0.044(4) 0.053(4) -0.001(3) -0.010(3) -0.001(3)
C9 0.025(3) 0.033(3) 0.060(5) 0.015(3) -0.005(3) 0.004(2)
C10 0.026(3) 0.019(3) 0.023(3) -0.002(2) -0.002(2) 0.005(2)
C11 0.022(2) 0.025(3) 0.028(3) -0.001(2) 0.001(2) 0.004(3)
C12 0.031(3) 0.032(3) 0.041(4) 0.011(3) -0.001(3) -0.003(3)
C13 0.018(2) 0.019(3) 0.032(3) -0.010(2) 0.001(2) -0.001(2)
C14 0.028(3) 0.020(3) 0.051(4) 0.001(3) -0.002(3) -0.005(2)
C15 0.024(3) 0.035(3) 0.031(3) -0.008(3) -0.004(2) -0.002(2)
C16 0.022(2) 0.032(4) 0.024(2) 0.007(2) 0.002(2) 0.002(2)
C17 0.028(3) 0.037(4) 0.038(3) 0.011(3) 0.007(2) 0.004(2)
C18 0.036(3) 0.045(4) 0.027(4) -0.014(3) 0.002(2) 0.003(3)
C19 0.024(2) 0.023(3) 0.028(3) -0.004(2) -0.003(2) -0.002(2)
C20 0.018(2) 0.023(3) 0.028(2) -0.001(3) -0.0015(17) 0.004(2)
C21 0.024(2) 0.023(3) 0.032(3) 0.001(3) -0.002(2) 0.002(2)
C22 0.025(3) 0.046(5) 0.029(3) -0.010(3) 0.000(2) 0.003(2)
C23 0.022(2) 0.026(3) 0.028(3) 0.006(2) 0.005(2) 0.005(2)
C24 0.019(2) 0.028(3) 0.023(3) 0.000(2) -0.001(2) -0.0001(18)

loop_
_atom_type_symbol
_atom_type_description
_atom_type_scat_dispersion_real
_atom_type_scat_dispersion_imag
_atom_type_scat_source
C C 0.0033 0.0016 'International Tables Vol C Tables 4.2.6.8 and 6.1.1.4'
H H 0.0000 0.0000 'International Tables Vol C Tables 4.2.6.8 and 6.1.1.4'
F F 0.0171 0.0103 'International Tables Vol C Tables 4.2.6.8 and 6.1.1.4'
Ir Ir -1.4442 7.9887 'International Tables Vol C Tables 4.2.6.8 and 6.1.1.4'
N N 0.0061 0.0033 'International Tables Vol C Tables 4.2.6.8 and 6.1.1.4'
O O 0.0106 0.0060 'International Tables Vol C Tables 4.2.6.8 and 6.1.1.4'
P P 0.1023 0.0942 'International Tables Vol C Tables 4.2.6.8 and 6.1.1.4'

loop_
_geom_angle_atom_site_label_1
_geom_angle_atom_site_label_2
_geom_angle_atom_site_label_3
_geom_angle
_geom_angle_site_symmetry_1
_geom_angle_site_symmetry_3
_geom_angle_publ_flag
C19 Ir1 C20 98.4(2) . . ?
C19 Ir1 P1 95.33(17) . . ?
C20 Ir1 P1 95.19(12) . . ?
C19 Ir1 P2 95.55(17) . . ?
C20 Ir1 P2 94.93(12) . . ?
P1 Ir1 P2 163.89(5) . . ?
C4 P1 C1 106.6(3) . . ?
C4 P1 C7 103.2(3) . . ?
C1 P1 C7 105.5(3) . . ?
C4 P1 Ir1 115.06(18) . . ?
C1 P1 Ir1 112.92(18) . . ?
C7 P1 Ir1 112.69(18) . . ?
C13 P2 C16 103.9(2) . . ?
C13 P2 C10 106.5(2) . . ?
C16 P2 C10 104.5(2) . . ?
C13 P2 Ir1 114.01(17) . . ?
C16 P2 Ir1 112.69(16) . . ?
C10 P2 Ir1 114.24(18) . . ?
C23 N1 C22 113.7(5) . . ?
C3 C1 C2 109.8(5) . . ?
C3 C1 P1 114.7(4) . . ?
C2 C1 P1 115.3(4) . . ?
C3 C1 H1 105.3 . . ?
C2 C1 H1 105.3 . . ?
P1 C1 H1 105.3 . . ?
C1 C2 H2A 109.5 . . ?
C1 C2 H2B 109.5 . . ?
H2A C2 H2B 109.5 . . ?
C1 C2 H2C 109.5 . . ?
H2A C2 H2C 109.5 . . ?
H2B C2 H2C 109.5 . . ?
C1 C3 H3A 109.5 . . ?
C1 C3 H3B 109.5 . . ?
H3A C3 H3B 109.5 . . ?
C1 C3 H3C 109.5 . . ?
H3A C3 H3C 109.5 . . ?
H3B C3 H3C 109.5 . . ?
C5 C4 C6 110.7(5) . . ?
C5 C4 P1 113.7(4) . . ?
C6 C4 P1 111.5(4) . . ?
C5 C4 H4 106.8 . . ?
C6 C4 H4 106.8 . . ?
P1 C4 H4 106.8 . . ?
C4 C5 H5A 109.5 . . ?
C4 C5 H5B 109.5 . . ?
H5A C5 H5B 109.5 . . ?
C4 C5 H5C 109.5 . . ?
H5A C5 H5C 109.5 . . ?
H5B C5 H5C 109.5 . . ?
C4 C6 H6A 109.5 . . ?
C4 C6 H6B 109.5 . . ?
H6A C6 H6B 109.5 . . ?
C4 C6 H6C 109.5 . . ?
H6A C6 H6C 109.5 . . ?
H6B C6 H6C 109.5 . . ?
C9 C7 C8 110.5(4) . . ?
C9 C7 P1 117.9(4) . . ?
C8 C7 P1 109.7(4) . . ?
C9 C7 H7 105.9 . . ?
C8 C7 H7 105.9 . . ?
P1 C7 H7 105.9 . . ?
C7 C8 H8A 109.5 . . ?
C7 C8 H8B 109.5 . . ?
H8A C8 H8B 109.5 . . ?
C7 C8 H8C 109.5 . . ?
H8A C8 H8C 109.5 . . ?
H8B C8 H8C 109.5 . . ?
C7 C9 H9A 109.5 . . ?
C7 C9 H9B 109.5 . . ?
H9A C9 H9B 109.5 . . ?
C7 C9 H9C 109.5 . . ?
H9A C9 H9C 109.5 . . ?
H9B C9 H9C 109.5 . . ?
C12 C10 C11 109.5(4) . . ?
C12 C10 P2 115.9(4) . . ?
C11 C10 P2 113.5(4) . . ?
C12 C10 H10 105.7 . . ?
C11 C10 H10 105.7 . . ?
P2 C10 H10 105.7 . . ?
C10 C11 H11A 109.5 . . ?
C10 C11 H11B 109.5 . . ?
H11A C11 H11B 109.5 . . ?
C10 C11 H11C 109.5 . . ?
H11A C11 H11C 109.5 . . ?
H11B C11 H11C 109.5 . . ?
C10 C12 H12A 109.5 . . ?
C10 C12 H12B 109.5 . . ?
H12A C12 H12B 109.5 . . ?
C10 C12 H12C 109.5 . . ?
H12A C12 H12C 109.5 . . ?
H12B C12 H12C 109.5 . . ?
C15 C13 C14 110.3(5) . . ?
C15 C13 P2 111.8(4) . . ?
C14 C13 P2 112.0(4) . . ?
C15 C13 H13 107.5 . . ?
C14 C13 H13 107.5 . . ?
P2 C13 H13 107.5 . . ?
C13 C14 H14A 109.5 . . ?
C13 C14 H14B 109.5 . . ?
H14A C14 H14B 109.5 . . ?
C13 C14 H14C 109.5 . . ?
H14A C14 H14C 109.5 . . ?
H14B C14 H14C 109.5 . . ?
C13 C15 H15A 109.5 . . ?
C13 C15 H15B 109.5 . . ?
H15A C15 H15B 109.5 . . ?
C13 C15 H15C 109.5 . . ?
H15A C15 H15C 109.5 . . ?
H15B C15 H15C 109.5 . . ?
C18 C16 C17 109.7(4) . . ?
C18 C16 P2 111.6(4) . . ?
C17 C16 P2 118.2(4) . . ?
C18 C16 H16 105.5 . . ?
C17 C16 H16 105.5 . . ?
P2 C16 H16 105.5 . . ?
C16 C17 H17A 109.5 . . ?
C16 C17 H17B 109.5 . . ?
H17A C17 H17B 109.5 . . ?
C16 C17 H17C 109.5 . . ?
H17A C17 H17C 109.5 . . ?
H17B C17 H17C 109.5 . . ?
C16 C18 H18A 109.5 . . ?
C16 C18 H18B 109.5 . . ?
H18A C18 H18B 109.5 . . ?
C16 C18 H18C 109.5 . . ?
H18A C18 H18C 109.5 . . ?
H18B C18 H18C 109.5 . . ?
O1 C19 Ir1 174.3(4) . . ?
C24 C20 C21 109.9(5) . . ?
C24 C20 Ir1 125.6(4) . . ?
C21 C20 Ir1 124.5(4) . . ?
C22 C21 F1 116.8(5) . . ?
C22 C21 C20 122.8(5) . . ?
F1 C21 C20 120.5(5) . . ?
N1 C22 C21 125.4(5) . . ?
N1 C22 F2 115.3(5) . . ?
C21 C22 F2 119.2(5) . . ?
N1 C23 F3 115.4(5) . . ?
N1 C23 C24 124.7(5) . . ?
F3 C23 C24 119.8(5) . . ?
F4 C24 C23 115.4(5) . . ?
F4 C24 C20 121.2(5) . . ?
C23 C24 C20 123.5(5) . . ?

loop_
_geom_bond_atom_site_label_1
_geom_bond_atom_site_label_2
_geom_bond_distance
_geom_bond_site_symmetry_2
_geom_bond_publ_flag
Ir1 C19 1.923(5) . ?
Ir1 C20 2.143(5) . ?
Ir1 P1 2.3383(13) . ?
Ir1 P2 2.3452(11) . ?
P1 C4 1.844(6) . ?
P1 C1 1.866(5) . ?
P1 C7 1.888(5) . ?
P2 C13 1.855(5) . ?
P2 C16 1.865(5) . ?
P2 C10 1.866(5) . ?
F1 C21 1.367(7) . ?
F2 C22 1.368(6) . ?
F3 C23 1.357(6) . ?
F4 C24 1.368(6) . ?
O1 C19 1.146(6) . ?
N1 C23 1.306(8) . ?
N1 C22 1.309(8) . ?
C1 C3 1.509(8) . ?
C1 C2 1.518(8) . ?
C1 H1 1.0000 . ?
C2 H2A 0.9800 . ?
C2 H2B 0.9800 . ?
C2 H2C 0.9800 . ?
C3 H3A 0.9800 . ?
C3 H3B 0.9800 . ?
C3 H3C 0.9800 . ?
C4 C5 1.526(8) . ?
C4 C6 1.541(8) . ?
C4 H4 1.0000 . ?
C5 H5A 0.9800 . ?
C5 H5B 0.9800 . ?
C5 H5C 0.9800 . ?
C6 H6A 0.9800 . ?
C6 H6B 0.9800 . ?
C6 H6C 0.9800 . ?
C7 C9 1.527(8) . ?
C7 C8 1.545(9) . ?
C7 H7 1.0000 . ?
C8 H8A 0.9800 . ?
C8 H8B 0.9800 . ?
C8 H8C 0.9800 . ?
C9 H9A 0.9800 . ?
C9 H9B 0.9800 . ?
C9 H9C 0.9800 . ?
C10 C12 1.524(8) . ?
C10 C11 1.545(8) . ?
C10 H10 1.0000 . ?
C11 H11A 0.9800 . ?
C11 H11B 0.9800 . ?
C11 H11C 0.9800 . ?
C12 H12A 0.9800 . ?
C12 H12B 0.9800 . ?
C12 H12C 0.9800 . ?
C13 C15 1.515(8) . ?
C13 C14 1.540(7) . ?
C13 H13 1.0000 . ?
C14 H14A 0.9800 . ?
C14 H14B 0.9800 . ?
C14 H14C 0.9800 . ?
C15 H15A 0.9800 . ?
C15 H15B 0.9800 . ?
C15 H15C 0.9800 . ?
C16 C18 1.533(7) . ?
C16 C17 1.550(7) . ?
C16 H16 1.0000 . ?
C17 H17A 0.9800 . ?
C17 H17B 0.9800 . ?
C17 H17C 0.9800 . ?
C18 H18A 0.9800 . ?
C18 H18B 0.9800 . ?
C18 H18C 0.9800 . ?
C20 C24 1.381(8) . ?
C20 C21 1.404(8) . ?
C21 C22 1.356(8) . ?
C23 C24 1.371(8) . ?
